data_1508450
loop_
_publ_author_name
'Lieffrig, Julien'
'Jeannin, Olivier'
'Shin, Kyoung-Soon'
'Auban-Senzier, Pascale'
'Fourmigue, Marc'

_publ_section_title
;
 Halogen Bonding Interactions in DDQ Charge Transfer Salts with Iodinated
 TTFs
;
_journal_issue 2
_journal_name_full Crystals
_journal_page_first 327
_journal_page_last 337
_journal_paper_doi 10.3390/cryst2020327
_journal_volume 2
_journal_year 2012
_chemical_formula_moiety 'C8 H5 I S6, C8 Cl2 N2 O2'
_chemical_formula_sum 'C16 H5 Cl2 I N2 O2 S6'
_chemical_formula_weight 647.38
_chemical_name_common 'EDT-TTF-I, DDQ'
_chemical_name_systematic
; 
3-iodo-3',4'-ethylenedithio-tetrathiafulvalene,
dichlorodicyanobenzoquinone  
;
_space_group_IT_number 2
_symmetry_cell_setting triclinic
_symmetry_space_group_name_Hall '-P 1'
_symmetry_space_group_name_H-M 'P -1'
_atom_sites_solution_hydrogens geom
_atom_sites_solution_primary direct
_atom_sites_solution_secondary difmap
_audit_creation_method SHELXL-97
_cell_angle_alpha 62.1690(10)
_cell_angle_beta 76.2820(10)
_cell_angle_gamma 78.6150(10)
_cell_formula_units_Z 2
_cell_length_a 7.0227(2)
_cell_length_b 12.6760(3)
_cell_length_c 13.1732(3)
_cell_measurement_reflns_used 6635
_cell_measurement_temperature 150(2)
_cell_measurement_theta_max 27.45
_cell_measurement_theta_min 3.06
_cell_volume 1002.31(4)
_computing_cell_refinement 'Bruker SMART, 2006'
_computing_data_collection 'Bruker SMART, 2006'
_computing_data_reduction 'Bruker SAINT, 2006'
_computing_molecular_graphics 'Ortep-3 for Windows (Farrugia, 1997)'
_computing_publication_material 'WinGX publication routines (Farrugia, 1999)'
_computing_structure_refinement 'SHELXL-97 (Sheldrick, 1997)'
_computing_structure_solution 'SIR97 (Altomare et al., 1999)'
_diffrn_ambient_temperature 150(2)
_diffrn_detector 'CCD plate'
_diffrn_measured_fraction_theta_full 0.992
_diffrn_measured_fraction_theta_max 0.992
_diffrn_measurement_device_type 'APEXII, Bruker-AXS'
_diffrn_measurement_method 'CCD rotation images, thin slices'
_diffrn_radiation_monochromator graphite
_diffrn_radiation_source 'fine-focus sealed tube'
_diffrn_radiation_type MoK\a
_diffrn_radiation_wavelength 0.71073
_diffrn_reflns_av_R_equivalents 0.0303
_diffrn_reflns_av_sigmaI/netI 0.0363
_diffrn_reflns_limit_h_max 9
_diffrn_reflns_limit_h_min -9
_diffrn_reflns_limit_k_max 16
_diffrn_reflns_limit_k_min -15
_diffrn_reflns_limit_l_max 17
_diffrn_reflns_limit_l_min -17
_diffrn_reflns_number 14723
_diffrn_reflns_theta_full 27.52
_diffrn_reflns_theta_max 27.52
_diffrn_reflns_theta_min 1.77
_exptl_absorpt_coefficient_mu 2.508
_exptl_absorpt_correction_T_max 0.860
_exptl_absorpt_correction_T_min 0.704
_exptl_absorpt_correction_type multi-scan
_exptl_absorpt_process_details
;
  [Sheldrick, G.M. (2002). SADABS Bruker AXS Inc., Madison, Wisconsin, USA]
;
_exptl_crystal_colour black
_exptl_crystal_density_diffrn 2.145
_exptl_crystal_density_method 'not measured'
_exptl_crystal_description prism
_exptl_crystal_F_000 628
_exptl_crystal_size_max 0.25
_exptl_crystal_size_mid 0.12
_exptl_crystal_size_min 0.06
_refine_diff_density_max 1.942
_refine_diff_density_min -0.696
_refine_diff_density_rms 0.155
_refine_ls_extinction_method none
_refine_ls_goodness_of_fit_ref 1.083
_refine_ls_hydrogen_treatment constr
_refine_ls_matrix_type full
_refine_ls_number_parameters 263
_refine_ls_number_reflns 4566
_refine_ls_number_restraints 0
_refine_ls_restrained_S_all 1.083
_refine_ls_R_factor_all 0.0449
_refine_ls_R_factor_gt 0.0341
_refine_ls_shift/su_max 0.001
_refine_ls_shift/su_mean 0.000
_refine_ls_structure_factor_coef Fsqd
_refine_ls_weighting_details 'calc w=1/[\s^2^(Fo^2^)+(0.0405P)^2^+3.4283P] where P=(Fo^2^+2Fc^2^)/3'
_refine_ls_weighting_scheme calc
_refine_ls_wR_factor_gt 0.0819
_refine_ls_wR_factor_ref 0.0967
_reflns_number_gt 3871
_reflns_number_total 4566
_reflns_threshold_expression >2sigma(I)
_cod_data_source_file C16H5Cl2IN2O2S6_P-1_EDTIDDQ_crystals-02-00327-s001_DC188.cif
_cod_data_source_block EDTI-DDQ_chateigner_1508450
_cod_original_sg_symbol_H-M P-1
_cod_database_code 1508450

loop_
_symmetry_equiv_pos_as_xyz
'x, y, z'
'-x, -y, -z'

loop_
_atom_site_label
_atom_site_type_symbol
_atom_site_fract_x
_atom_site_fract_y
_atom_site_fract_z
_atom_site_U_iso_or_equiv
_atom_site_adp_type
_atom_site_occupancy
_atom_site_symmetry_multiplicity
_atom_site_calc_flag
_atom_site_refinement_flags
I001 I -0.15422(4) 1.07095(3) 0.85497(2) 0.02409(10) Uani 1 1 d .
S1 S 0.13000(15) 0.95044(10) 0.69348(9) 0.0208(2) Uani 1 1 d .
S2 S 0.50402(16) 0.95804(10) 0.74718(9) 0.0206(2) Uani 1 1 d .
S3 S 0.35102(15) 0.82162(10) 0.53243(9) 0.0193(2) Uani 1 1 d .
S4 S 0.72788(15) 0.82145(10) 0.58938(9) 0.0190(2) Uani 1 1 d .
S5 S 0.50886(16) 0.69272(11) 0.38850(10) 0.0236(2) Uani 1 1 d .
S6 S 0.96625(15) 0.69606(11) 0.45605(10) 0.0219(2) Uani 1 1 d .
C1 C 0.1220(6) 1.0131(4) 0.7867(4) 0.0199(9) Uani 1 1 d .
C2 C 0.2949(7) 1.0180(4) 0.8100(4) 0.0220(9) Uani 1 1 d .
H2 H 0.3021 1.0521 0.8578 0.026 Uiso 1 1 calc R
C3 C 0.3814(6) 0.9202(4) 0.6716(3) 0.0175(8) Uani 1 1 d .
C4 C 0.4790(6) 0.8653(4) 0.6010(3) 0.0167(8) Uani 1 1 d .
C5 C 0.5556(6) 0.7540(4) 0.4732(4) 0.0175(8) Uani 1 1 d .
C6 C 0.7316(6) 0.7548(4) 0.4991(3) 0.0168(8) Uani 1 1 d .
C7 C 0.7273(6) 0.5891(4) 0.3951(4) 0.0229(9) Uani 1 1 d .
H7A H 0.7226 0.5263 0.4742 0.027 Uiso 1 1 calc R
H7B H 0.7268 0.5518 0.3454 0.027 Uiso 1 1 calc R
C8 C 0.9153(7) 0.6448(5) 0.3589(4) 0.0281(10) Uani 1 1 d .
H8A H 0.9134 0.7125 0.2827 0.034 Uiso 1 1 calc R
H8B H 1.0231 0.5868 0.3506 0.034 Uiso 1 1 calc R
Cl1 Cl 0.87206(15) 0.31981(9) 0.94407(9) 0.0214(2) Uani 1 1 d .
Cl2 Cl 1.01446(14) 0.57522(10) 0.75927(9) 0.0208(2) Uani 1 1 d .
O1 O 0.5864(4) 0.3319(3) 1.1421(2) 0.0189(6) Uani 1 1 d .
O2 O 0.8462(4) 0.7638(3) 0.8322(2) 0.0192(6) Uani 1 1 d .
N2 N 0.5585(6) 0.8260(4) 1.0622(4) 0.0295(9) Uani 1 1 d .
N1 N 0.4013(6) 0.5089(3) 1.2935(3) 0.0238(8) Uani 1 1 d .
C9 C 0.6508(6) 0.4299(4) 1.0734(3) 0.0146(8) Uani 1 1 d .
C10 C 0.7895(6) 0.4477(4) 0.9640(3) 0.0151(8) Uani 1 1 d .
C11 C 0.8522(5) 0.5564(4) 0.8864(3) 0.0151(8) Uani 1 1 d .
C12 C 0.7885(6) 0.6654(4) 0.9034(3) 0.0146(8) Uani 1 1 d .
C13 C 0.6617(6) 0.6461(4) 1.0146(3) 0.0142(8) Uani 1 1 d .
C14 C 0.6044(6) 0.7477(4) 1.0395(4) 0.0188(9) Uani 1 1 d .
C15 C 0.5983(6) 0.5354(4) 1.0940(3) 0.0139(8) Uani 1 1 d .
C16 C 0.4845(6) 0.5189(4) 1.2063(4) 0.0170(8) Uani 1 1 d .

loop_
_atom_site_aniso_label
_atom_site_aniso_U_11
_atom_site_aniso_U_22
_atom_site_aniso_U_33
_atom_site_aniso_U_23
_atom_site_aniso_U_13
_atom_site_aniso_U_12
I001 0.02199(16) 0.02595(17) 0.02487(16) -0.01541(13) 0.00617(11) -0.00479(11)
S1 0.0172(5) 0.0231(6) 0.0248(5) -0.0154(5) 0.0053(4) -0.0058(4)
S2 0.0222(5) 0.0207(5) 0.0192(5) -0.0107(4) -0.0043(4) 0.0031(4)
S3 0.0151(5) 0.0201(5) 0.0247(5) -0.0138(4) 0.0016(4) -0.0018(4)
S4 0.0188(5) 0.0208(5) 0.0183(5) -0.0110(4) -0.0041(4) 0.0035(4)
S5 0.0186(5) 0.0287(6) 0.0316(6) -0.0213(5) -0.0029(4) -0.0002(4)
S6 0.0162(5) 0.0284(6) 0.0237(5) -0.0165(5) -0.0019(4) 0.0036(4)
C1 0.023(2) 0.019(2) 0.017(2) -0.0109(17) 0.0059(16) -0.0023(17)
C2 0.027(2) 0.019(2) 0.019(2) -0.0105(18) -0.0002(17) -0.0012(18)
C3 0.020(2) 0.0110(19) 0.0153(19) -0.0034(16) 0.0005(15) 0.0002(15)
C4 0.019(2) 0.0108(19) 0.0159(19) -0.0043(16) 0.0004(15) -0.0006(15)
C5 0.019(2) 0.013(2) 0.019(2) -0.0065(16) -0.0020(16) -0.0025(16)
C6 0.020(2) 0.014(2) 0.0160(19) -0.0083(16) -0.0016(15) 0.0020(16)
C7 0.016(2) 0.022(2) 0.041(3) -0.026(2) 0.0021(18) 0.0003(17)
C8 0.025(2) 0.034(3) 0.032(3) -0.024(2) -0.0004(19) 0.002(2)
Cl1 0.0219(5) 0.0191(5) 0.0259(5) -0.0135(4) -0.0059(4) 0.0036(4)
Cl2 0.0166(5) 0.0261(5) 0.0180(5) -0.0109(4) 0.0007(4) 0.0005(4)
O1 0.0220(15) 0.0141(14) 0.0169(14) -0.0022(12) -0.0058(12) -0.0031(12)
O2 0.0185(14) 0.0177(15) 0.0180(14) -0.0045(12) 0.0001(11) -0.0070(12)
N2 0.029(2) 0.033(2) 0.030(2) -0.0193(19) 0.0053(17) -0.0089(18)
N1 0.027(2) 0.023(2) 0.022(2) -0.0092(16) -0.0070(16) -0.0039(16)
C9 0.0151(18) 0.0142(19) 0.0145(19) -0.0046(16) -0.0062(15) -0.0012(15)
C10 0.0147(18) 0.016(2) 0.0169(19) -0.0081(16) -0.0075(15) 0.0017(15)
C11 0.0091(17) 0.024(2) 0.0130(18) -0.0090(16) -0.0018(14) -0.0008(15)
C12 0.0129(18) 0.015(2) 0.0151(19) -0.0050(16) -0.0031(15) -0.0034(15)
C13 0.0129(18) 0.0129(19) 0.0179(19) -0.0073(16) -0.0029(15) -0.0019(15)
C14 0.017(2) 0.018(2) 0.020(2) -0.0067(17) 0.0005(16) -0.0072(16)
C15 0.0140(18) 0.0150(19) 0.0135(18) -0.0072(16) -0.0031(14) 0.0006(15)
C16 0.0171(19) 0.014(2) 0.020(2) -0.0061(17) -0.0067(16) -0.0016(15)

loop_
_atom_type_symbol
_atom_type_description
_atom_type_scat_dispersion_real
_atom_type_scat_dispersion_imag
_atom_type_scat_source
C C 0.0033 0.0016 'International Tables Vol C Tables 4.2.6.8 and 6.1.1.4'
H H 0.0000 0.0000 'International Tables Vol C Tables 4.2.6.8 and 6.1.1.4'
N N 0.0061 0.0033 'International Tables Vol C Tables 4.2.6.8 and 6.1.1.4'
O O 0.0106 0.0060 'International Tables Vol C Tables 4.2.6.8 and 6.1.1.4'
S S 0.1246 0.1234 'International Tables Vol C Tables 4.2.6.8 and 6.1.1.4'
Cl Cl 0.1484 0.1585 'International Tables Vol C Tables 4.2.6.8 and 6.1.1.4'
I I -0.4742 1.8119 'International Tables Vol C Tables 4.2.6.8 and 6.1.1.4'

loop_
_geom_angle_atom_site_label_1
_geom_angle_atom_site_label_2
_geom_angle_atom_site_label_3
_geom_angle
C3 S1 C1 95.5(2)
C3 S2 C2 95.3(2)
C4 S3 C5 95.8(2)
C4 S4 C6 95.3(2)
C5 S5 C7 99.4(2)
C6 S6 C8 101.4(2)
C2 C1 S1 116.7(3)
C2 C1 I001 125.9(3)
S1 C1 I001 117.4(2)
C1 C2 S2 117.1(3)
C1 C2 H2 121.4
S2 C2 H2 121.4
C4 C3 S1 122.2(3)
C4 C3 S2 122.4(3)
S1 C3 S2 115.4(2)
C3 C4 S4 122.7(3)
C3 C4 S3 121.2(3)
S4 C4 S3 115.7(2)
C6 C5 S3 116.2(3)
C6 C5 S5 128.2(3)
S3 C5 S5 115.6(2)
C5 C6 S4 116.9(3)
C5 C6 S6 129.2(3)
S4 C6 S6 113.9(2)
C8 C7 S5 114.2(3)
C8 C7 H7A 108.7
S5 C7 H7A 108.7
C8 C7 H7B 108.7
S5 C7 H7B 108.7
H7A C7 H7B 107.6
C7 C8 S6 115.8(3)
C7 C8 H8A 108.3
S6 C8 H8A 108.3
C7 C8 H8B 108.3
S6 C8 H8B 108.3
H8A C8 H8B 107.4
O1 C9 C15 123.0(4)
O1 C9 C10 122.5(4)
C15 C9 C10 114.5(3)
C11 C10 C9 122.3(4)
C11 C10 Cl1 122.3(3)
C9 C10 Cl1 115.4(3)
C10 C11 C12 123.2(4)
C10 C11 Cl2 121.6(3)
C12 C11 Cl2 115.3(3)
O2 C12 C13 122.9(4)
O2 C12 C11 122.6(4)
C13 C12 C11 114.4(3)
C15 C13 C14 120.5(4)
C15 C13 C12 122.5(4)
C14 C13 C12 117.0(4)
N2 C14 C13 178.3(5)
C13 C15 C16 120.3(4)
C13 C15 C9 122.9(4)
C16 C15 C9 116.6(4)
N1 C16 C15 177.2(5)

loop_
_geom_bond_atom_site_label_1
_geom_bond_atom_site_label_2
_geom_bond_distance
I001 C1 2.082(4)
S1 C3 1.715(4)
S1 C1 1.733(4)
S2 C3 1.725(5)
S2 C2 1.728(4)
S3 C4 1.726(4)
S3 C5 1.736(4)
S4 C4 1.720(4)
S4 C6 1.744(4)
S5 C5 1.745(4)
S5 C7 1.802(4)
S6 C6 1.749(4)
S6 C8 1.810(5)
C1 C2 1.340(6)
C2 H2 0.9300
C3 C4 1.391(6)
C5 C6 1.361(6)
C7 C8 1.492(7)
C7 H7A 0.9700
C7 H7B 0.9700
C8 H8A 0.9700
C8 H8B 0.9700
Cl1 C10 1.728(4)
Cl2 C11 1.729(4)
O1 C9 1.243(5)
O2 C12 1.235(5)
N2 C14 1.132(6)
N1 C16 1.119(6)
C9 C15 1.447(6)
C9 C10 1.481(6)
C10 C11 1.360(6)
C11 C12 1.469(6)
C12 C13 1.459(5)
C13 C15 1.385(6)
C13 C14 1.434(6)
C15 C16 1.445(6)

loop_
_geom_torsion_atom_site_label_1
_geom_torsion_atom_site_label_2
_geom_torsion_atom_site_label_3
_geom_torsion_atom_site_label_4
_geom_torsion
C3 S1 C1 C2 0.0(4)
C3 S1 C1 I001 -178.8(2)
S1 C1 C2 S2 -1.5(5)
I001 C1 C2 S2 177.2(2)
C3 S2 C2 C1 2.1(4)
C1 S1 C3 C4 179.4(4)
C1 S1 C3 S2 1.4(3)
C2 S2 C3 C4 -180.0(4)
C2 S2 C3 S1 -2.1(3)
S1 C3 C4 S4 -173.6(2)
S2 C3 C4 S4 4.2(5)
S1 C3 C4 S3 -1.1(5)
S2 C3 C4 S3 176.6(2)
C6 S4 C4 C3 176.1(4)
C6 S4 C4 S3 3.2(3)
C5 S3 C4 C3 -175.8(3)
C5 S3 C4 S4 -2.9(3)
C4 S3 C5 C6 1.2(4)
C4 S3 C5 S5 -179.1(2)
C7 S5 C5 C6 20.5(4)
C7 S5 C5 S3 -159.1(3)
S3 C5 C6 S4 0.8(5)
S5 C5 C6 S4 -178.7(2)
S3 C5 C6 S6 179.9(3)
S5 C5 C6 S6 0.3(6)
C4 S4 C6 C5 -2.4(4)
C4 S4 C6 S6 178.3(2)
C8 S6 C6 C5 4.3(5)
C8 S6 C6 S4 -176.6(2)
C5 S5 C7 C8 -53.9(4)
S5 C7 C8 S6 69.0(4)
C6 S6 C8 C7 -38.7(4)
O1 C9 C10 C11 176.8(4)
C15 C9 C10 C11 -3.8(5)
O1 C9 C10 Cl1 -5.2(5)
C15 C9 C10 Cl1 174.3(3)
C9 C10 C11 C12 -0.2(6)
Cl1 C10 C11 C12 -178.1(3)
C9 C10 C11 Cl2 179.9(3)
Cl1 C10 C11 Cl2 2.0(5)
C10 C11 C12 O2 -179.9(4)
Cl2 C11 C12 O2 0.0(5)
C10 C11 C12 C13 3.9(5)
Cl2 C11 C12 C13 -176.3(3)
O2 C12 C13 C15 -179.8(4)
C11 C12 C13 C15 -3.5(5)
O2 C12 C13 C14 -0.1(6)
C11 C12 C13 C14 176.2(3)
C15 C13 C14 N2 24(15)
C12 C13 C14 N2 -156(15)
C14 C13 C15 C16 -4.1(6)
C12 C13 C15 C16 175.6(4)
C14 C13 C15 C9 179.8(4)
C12 C13 C15 C9 -0.5(6)
O1 C9 C15 C13 -176.5(4)
C10 C9 C15 C13 4.1(5)
O1 C9 C15 C16 7.3(6)
C10 C9 C15 C16 -172.1(3)
C13 C15 C16 N1 -42(10)
C9 C15 C16 N1 134(9)

loop_
_cod_related_entry_id
_cod_related_entry_code
_cod_related_entry_database
1 30652003 ChemSpider
